data_1554943
loop_
_publ_author_name
'Yakkala, Prasanna Anjaneyulu'
'Giri, Deepesh'
'Chaudhary, Bharatkumar'
'Auti, Prashant'
'Sharma, Satyasheel'

_publ_section_title
;
 Regioselective C--H alkylation and alkenylation at the C5 position of
 2-amino-1,4-naphthoquinones with maleimides under Rh(iii) catalysis
;
_journal_issue 14
_journal_name_full 'Organic Chemistry Frontiers'
_journal_page_first 2441
_journal_paper_doi 10.1039/C9QO00538B
_journal_volume 6
_journal_year 2019
_chemical_formula_sum 'C20 H22 N2 O4'
_chemical_formula_weight 354.39
_chemical_name_common ORGANIC
_space_group_crystal_system monoclinic
_space_group_IT_number 14
_space_group_name_Hall '-P 2ybc'
_space_group_name_H-M_alt 'P 1 21/c 1'
_atom_sites_solution_hydrogens difmap
_audit_block_doi 10.5517/ccdc.csd.cc228ynz
_audit_update_record
;
2019-05-10 deposited with the CCDC.	2019-05-24 downloaded from the CCDC.
;
_cell_angle_alpha 90
_cell_angle_beta 116.6370(10)
_cell_angle_gamma 90
_cell_formula_units_Z 4
_cell_length_a 10.5905(2)
_cell_length_b 16.0282(4)
_cell_length_c 11.3851(3)
_cell_measurement_reflns_used 9905
_cell_measurement_temperature 135.(2)
_cell_measurement_theta_max 33.1834
_cell_measurement_theta_min 2.3706
_cell_volume 1727.47(7)
_computing_cell_refinement 'Bruker SAINT'
_computing_data_collection 'Bruker APEX2'
_computing_data_reduction 'Bruker SAINT'
_computing_molecular_graphics 'Bruker SHELXTL'
_computing_publication_material 'Bruker SHELXTL'
_computing_structure_refinement 'SHELXL-2014 (Sheldrick 2014)'
_computing_structure_solution 'SHELXS-97 (Sheldrick 2008)'
_diffrn_ambient_temperature 135.(2)
_diffrn_detector_area_resol_mean 7.3910
_diffrn_measured_fraction_theta_full 0.997
_diffrn_measured_fraction_theta_max 0.997
_diffrn_measurement_device_type 'Bruker D8 QUEST'
_diffrn_measurement_method '\f and \w scans'
_diffrn_radiation_type MoK\a
_diffrn_radiation_wavelength 0.71073
_diffrn_reflns_av_R_equivalents 0.0295
_diffrn_reflns_av_unetI/netI 0.0222
_diffrn_reflns_limit_h_max 16
_diffrn_reflns_limit_h_min -16
_diffrn_reflns_limit_k_max 24
_diffrn_reflns_limit_k_min -24
_diffrn_reflns_limit_l_max 17
_diffrn_reflns_limit_l_min -17
_diffrn_reflns_number 34342
_diffrn_reflns_theta_full 33.21
_diffrn_reflns_theta_max 33.21
_diffrn_reflns_theta_min 2.37
_diffrn_source_type 'MICRO FOCUS TUBE'
_exptl_absorpt_coefficient_mu 0.096
_exptl_absorpt_correction_T_max 0.9820
_exptl_absorpt_correction_T_min 0.9640
_exptl_absorpt_correction_type multi-scan
_exptl_absorpt_process_details 'BRUKER SADABS'
_exptl_crystal_colour red
_exptl_crystal_density_diffrn 1.363
_exptl_crystal_density_method 'not measured'
_exptl_crystal_description BLOCK
_exptl_crystal_F_000 752
_exptl_crystal_size_max 0.381
_exptl_crystal_size_mid 0.227
_exptl_crystal_size_min 0.187
_refine_diff_density_max 0.510
_refine_diff_density_min -0.195
_refine_ls_extinction_method none
_refine_ls_goodness_of_fit_ref 1.051
_refine_ls_hydrogen_treatment refall
_refine_ls_matrix_type full
_refine_ls_number_parameters 323
_refine_ls_number_reflns 6609
_refine_ls_number_restraints 0
_refine_ls_restrained_S_all 1.051
_refine_ls_R_factor_all 0.0488
_refine_ls_R_factor_gt 0.0397
_refine_ls_shift/su_max 0.001
_refine_ls_shift/su_mean 0.000
_refine_ls_structure_factor_coef Fsqd
_refine_ls_weighting_details 'w=1/[\s^2^(Fo^2^)+(0.0546P)^2^+0.4084P] where P=(Fo^2^+2Fc^2^)/3'
_refine_ls_weighting_scheme calc
_refine_ls_wR_factor_gt 0.1057
_refine_ls_wR_factor_ref 0.1129
_reflns_number_gt 5586
_reflns_number_total 6609
_reflns_threshold_expression 'I > 2\s(I)'
_cod_data_source_file c9qo00538b2.cif
_cod_data_source_block DG83R
_cod_depositor_comments
;
The following automatic conversions were performed:

data item '_exptl_absorpt_correction_type' value 'MULTI SCAN' was
changed to 'multi-scan' in accordance with the
/home/saulius/struct/COD-crude-data/automatic-downloads/DataCite-retrospective/RSC/depositions/lib/dictionaries/cif_core.dic
dictionary named 'cif_core.dic' version 2.4.2 last updated on
2011-04-26.

Automatic conversion script
Id: cif_fix_values 6909 2019-04-08 15:41:33Z antanas 
;
_cod_database_code 1554943

loop_
_space_group_symop_operation_xyz
'x, y, z'
'-x, y+1/2, -z+1/2'
'-x, -y, -z'
'x, -y-1/2, z-1/2'

loop_
_atom_site_type_symbol
_atom_site_label
_atom_site_fract_x
_atom_site_fract_y
_atom_site_fract_z
_atom_site_U_iso_or_equiv
_atom_site_adp_type
_atom_site_calc_flag
_atom_site_occupancy
O O1 0.46953(7) 0.38415(5) 0.02139(7) 0.02583(14) Uani d 1
O O2 0.01055(7) 0.35758(5) -0.05668(7) 0.02956(15) Uani d 1
O O3 0.40705(7) 0.32837(4) 0.24595(6) 0.02294(13) Uani d 1
O O4 0.82449(7) 0.47473(4) 0.66005(6) 0.02397(14) Uani d 1
N N1 0.23419(8) 0.35893(5) -0.04076(7) 0.02129(14) Uani d 1
N N2 0.76833(8) 0.31719(5) 0.68474(7) 0.02076(14) Uani d 1
C C1 0.36182(9) 0.40086(5) 0.02790(8) 0.01988(15) Uani d 1
C C2 0.12996(9) 0.38574(6) -0.00888(8) 0.02242(16) Uani d 1
C C3 0.19033(9) 0.45307(6) 0.09348(9) 0.02566(18) Uani d 1
C C4 0.33269(9) 0.47426(5) 0.09645(8) 0.02025(15) Uani d 1
C C5 0.44916(9) 0.50412(5) 0.22530(8) 0.01735(14) Uani d 1
C C6 0.47577(9) 0.59015(5) 0.23327(8) 0.02077(15) Uani d 1
C C7 0.57599(10) 0.62794(5) 0.34584(9) 0.02176(16) Uani d 1
C C8 0.65647(9) 0.57903(5) 0.45398(8) 0.01951(15) Uani d 1
C C9 0.63354(8) 0.49334(5) 0.44879(7) 0.01553(13) Uani d 1
C C10 0.52835(8) 0.45467(5) 0.33640(7) 0.01522(13) Uani d 1
C C11 0.50356(8) 0.36307(5) 0.34150(7) 0.01620(13) Uani d 1
C C12 0.58846(9) 0.31684(5) 0.45856(8) 0.01782(14) Uani d 1
C C13 0.69147(8) 0.35339(5) 0.56878(7) 0.01659(14) Uani d 1
C C14 0.72441(8) 0.44397(5) 0.56614(7) 0.01654(14) Uani d 1
C C15 0.75449(10) 0.23094(6) 0.71642(8) 0.02225(16) Uani d 1
C C16 0.83637(10) 0.17014(6) 0.67347(9) 0.02427(17) Uani d 1
C C17 0.83424(11) 0.08152(6) 0.72163(9) 0.02683(18) Uani d 1
C C18 0.90956(12) 0.07329(7) 0.87016(10) 0.0303(2) Uani d 1
C C19 0.21316(11) 0.29176(6) -0.13432(9) 0.02616(18) Uani d 1
C C20 0.14117(11) 0.32288(7) -0.27501(9) 0.0296(2) Uani d 1
H H2A 0.8317(15) 0.3482(9) 0.7457(14) 0.032(3) Uiso d 1
H H4 0.3190(14) 0.5195(8) 0.0341(13) 0.028(3) Uiso d 1
H H3A 0.1259(17) 0.5007(10) 0.0721(15) 0.042(4) Uiso d 1
H H3B 0.2028(14) 0.4298(8) 0.1786(13) 0.029(3) Uiso d 1
H H6 0.4229(16) 0.6253(10) 0.1545(15) 0.040(4) Uiso d 1
H H7 0.5872(14) 0.6891(8) 0.3479(13) 0.029(3) Uiso d 1
H H8 0.7295(15) 0.6027(9) 0.5358(14) 0.032(3) Uiso d 1
H H12 0.5645(14) 0.2585(8) 0.4591(12) 0.026(3) Uiso d 1
H H15A 0.6531(14) 0.2159(8) 0.6750(13) 0.026(3) Uiso d 1
H H15B 0.7859(14) 0.2293(8) 0.8091(13) 0.026(3) Uiso d 1
H H16A 0.9368(14) 0.1892(8) 0.7095(13) 0.030(3) Uiso d 1
H H16B 0.7955(16) 0.1698(9) 0.5762(15) 0.037(4) Uiso d 1
H H17A 0.8830(15) 0.0447(9) 0.6864(14) 0.036(4) Uiso d 1
H H17B 0.7344(16) 0.0624(9) 0.6883(15) 0.037(4) Uiso d 1
H H18A 1.0086(18) 0.0911(10) 0.9040(16) 0.048(4) Uiso d 1
H H18B 0.8639(16) 0.1073(9) 0.9114(15) 0.037(4) Uiso d 1
H H18C 0.9072(16) 0.0154(10) 0.8972(15) 0.046(4) Uiso d 1
H H19A 0.3050(17) 0.2692(10) -0.1124(15) 0.043(4) Uiso d 1
H H19B 0.1561(16) 0.2490(9) -0.1169(14) 0.036(4) Uiso d 1
H H20A 0.1972(17) 0.3678(10) -0.2871(15) 0.044(4) Uiso d 1
H H20B 0.0455(17) 0.3465(10) -0.2984(15) 0.042(4) Uiso d 1
H H20C 0.1313(18) 0.2768(11) -0.3360(17) 0.052(5) Uiso d 1

loop_
_atom_site_aniso_label
_atom_site_aniso_U_11
_atom_site_aniso_U_22
_atom_site_aniso_U_33
_atom_site_aniso_U_12
_atom_site_aniso_U_13
_atom_site_aniso_U_23
O1 0.0217(3) 0.0326(3) 0.0230(3) 0.0042(3) 0.0099(2) -0.0025(2)
O2 0.0198(3) 0.0394(4) 0.0244(3) -0.0015(3) 0.0054(2) -0.0037(3)
O3 0.0234(3) 0.0195(3) 0.0178(3) -0.0043(2) 0.0020(2) -0.0021(2)
O4 0.0243(3) 0.0236(3) 0.0173(3) -0.0060(2) 0.0035(2) -0.0041(2)
N1 0.0190(3) 0.0231(3) 0.0173(3) 0.0038(3) 0.0043(2) -0.0031(2)
N2 0.0206(3) 0.0200(3) 0.0161(3) -0.0013(3) 0.0031(2) 0.0015(2)
C1 0.0202(3) 0.0217(4) 0.0148(3) 0.0033(3) 0.0053(3) 0.0002(3)
C2 0.0187(3) 0.0274(4) 0.0167(3) 0.0050(3) 0.0039(3) -0.0002(3)
C3 0.0172(4) 0.0334(5) 0.0217(4) 0.0054(3) 0.0046(3) -0.0077(3)
C4 0.0206(4) 0.0200(3) 0.0155(3) 0.0050(3) 0.0040(3) -0.0001(3)
C5 0.0178(3) 0.0169(3) 0.0168(3) 0.0022(3) 0.0072(3) 0.0003(2)
C6 0.0236(4) 0.0169(3) 0.0224(4) 0.0027(3) 0.0108(3) 0.0029(3)
C7 0.0234(4) 0.0155(3) 0.0276(4) -0.0001(3) 0.0125(3) 0.0007(3)
C8 0.0201(3) 0.0160(3) 0.0226(3) -0.0020(3) 0.0097(3) -0.0023(3)
C9 0.0157(3) 0.0153(3) 0.0160(3) -0.0011(2) 0.0074(2) -0.0014(2)
C10 0.0154(3) 0.0147(3) 0.0152(3) 0.0002(2) 0.0066(2) -0.0009(2)
C11 0.0162(3) 0.0155(3) 0.0157(3) -0.0007(2) 0.0060(2) -0.0012(2)
C12 0.0179(3) 0.0156(3) 0.0168(3) -0.0014(3) 0.0050(3) 0.0000(2)
C13 0.0158(3) 0.0170(3) 0.0159(3) -0.0001(3) 0.0061(2) 0.0002(2)
C14 0.0170(3) 0.0173(3) 0.0153(3) -0.0016(3) 0.0073(2) -0.0025(2)
C15 0.0241(4) 0.0213(4) 0.0192(3) 0.0008(3) 0.0079(3) 0.0047(3)
C16 0.0272(4) 0.0239(4) 0.0204(4) 0.0023(3) 0.0095(3) 0.0036(3)
C17 0.0267(4) 0.0222(4) 0.0236(4) 0.0018(3) 0.0042(3) 0.0023(3)
C18 0.0283(5) 0.0322(5) 0.0245(4) 0.0046(4) 0.0067(3) 0.0092(3)
C19 0.0252(4) 0.0243(4) 0.0239(4) 0.0035(3) 0.0065(3) -0.0065(3)
C20 0.0268(4) 0.0409(5) 0.0213(4) -0.0040(4) 0.0109(3) -0.0067(4)

loop_
_atom_type_symbol
_atom_type_description
_atom_type_scat_dispersion_real
_atom_type_scat_dispersion_imag
_atom_type_scat_source
C C 0.0033 0.0016 'International Tables Vol C Tables 4.2.6.8 and 6.1.1.4'
H H 0.0000 0.0000 'International Tables Vol C Tables 4.2.6.8 and 6.1.1.4'
N N 0.0061 0.0033 'International Tables Vol C Tables 4.2.6.8 and 6.1.1.4'
O O 0.0106 0.0060 'International Tables Vol C Tables 4.2.6.8 and 6.1.1.4'

loop_
_geom_angle_atom_site_label_1
_geom_angle_atom_site_label_2
_geom_angle_atom_site_label_3
_geom_angle
C2 N1 C1 113.10(7)
C2 N1 C19 123.01(8)
C1 N1 C19 123.87(8)
C13 N2 C15 125.10(7)
C13 N2 H2A 116.7(9)
C15 N2 H2A 118.2(9)
O1 C1 N1 124.38(8)
O1 C1 C4 128.29(8)
N1 C1 C4 107.01(7)
O2 C2 N1 124.17(8)
O2 C2 C3 127.42(9)
N1 C2 C3 108.40(8)
C2 C3 C4 104.39(7)
C2 C3 H3A 111.1(9)
C4 C3 H3A 113.8(9)
C2 C3 H3B 108.1(8)
C4 C3 H3B 111.4(8)
H3A C3 H3B 108.0(12)
C5 C4 C1 118.64(7)
C5 C4 C3 117.33(7)
C1 C4 C3 104.00(7)
C5 C4 H4 105.1(8)
C1 C4 H4 101.5(8)
C3 C4 H4 108.9(8)
C6 C5 C10 118.30(7)
C6 C5 C4 115.31(7)
C10 C5 C4 126.36(7)
C7 C6 C5 122.60(8)
C7 C6 H6 118.4(9)
C5 C6 H6 119.0(9)
C8 C7 C6 119.10(8)
C8 C7 H7 121.5(8)
C6 C7 H7 119.4(8)
C7 C8 C9 119.68(8)
C7 C8 H8 122.3(8)
C9 C8 H8 118.0(8)
C8 C9 C10 121.65(7)
C8 C9 C14 117.36(7)
C10 C9 C14 120.99(7)
C5 C10 C9 118.60(7)
C5 C10 C11 122.89(7)
C9 C10 C11 118.50(7)
O3 C11 C12 120.62(7)
O3 C11 C10 119.69(7)
C12 C11 C10 119.65(7)
C13 C12 C11 122.64(7)
C13 C12 H12 120.6(8)
C11 C12 H12 116.5(8)
N2 C13 C12 127.02(8)
N2 C13 C14 113.42(7)
C12 C13 C14 119.54(7)
O4 C14 C9 122.19(7)
O4 C14 C13 119.49(7)
C9 C14 C13 118.31(6)
N2 C15 C16 113.19(7)
N2 C15 H15A 108.8(8)
C16 C15 H15A 110.1(8)
N2 C15 H15B 106.1(8)
C16 C15 H15B 111.8(8)
H15A C15 H15B 106.6(11)
C15 C16 C17 112.20(8)
C15 C16 H16A 109.1(8)
C17 C16 H16A 108.7(8)
C15 C16 H16B 109.7(9)
C17 C16 H16B 109.0(8)
H16A C16 H16B 108.1(12)
C18 C17 C16 113.33(8)
C18 C17 H17A 107.0(8)
C16 C17 H17A 108.5(9)
C18 C17 H17B 109.6(9)
C16 C17 H17B 109.4(8)
H17A C17 H17B 108.8(12)
C17 C18 H18A 110.2(10)
C17 C18 H18B 111.2(9)
H18A C18 H18B 108.7(13)
C17 C18 H18C 110.9(9)
H18A C18 H18C 108.9(13)
H18B C18 H18C 106.8(13)
N1 C19 C20 111.60(8)
N1 C19 H19A 106.5(9)
C20 C19 H19A 111.7(9)
N1 C19 H19B 105.7(9)
C20 C19 H19B 112.1(8)
H19A C19 H19B 109.0(13)
C19 C20 H20A 109.9(9)
C19 C20 H20B 112.1(9)
H20A C20 H20B 106.8(13)
C19 C20 H20C 110.0(10)
H20A C20 H20C 109.3(13)
H20B C20 H20C 108.7(13)

loop_
_geom_bond_atom_site_label_1
_geom_bond_atom_site_label_2
_geom_bond_distance
O1 C1 1.2059(11)
O2 C2 1.2173(11)
O3 C11 1.2412(9)
O4 C14 1.2220(9)
N1 C2 1.3762(12)
N1 C1 1.3937(11)
N1 C19 1.4596(11)
N2 C13 1.3336(10)
N2 C15 1.4526(11)
N2 H2A 0.873(15)
C1 C4 1.5179(12)
C2 C3 1.5045(13)
C3 C4 1.5310(13)
C3 H3A 0.979(16)
C3 H3B 0.991(14)
C4 C5 1.5099(11)
C4 H4 0.978(13)
C5 C6 1.4022(12)
C5 C10 1.4072(10)
C6 C7 1.3843(12)
C6 H6 0.992(15)
C7 C8 1.3842(12)
C7 H7 0.987(14)
C8 C9 1.3915(11)
C8 H8 0.981(14)
C9 C10 1.4086(10)
C9 C14 1.4780(11)
C10 C11 1.4971(11)
C11 C12 1.4351(11)
C12 C13 1.3713(10)
C12 H12 0.969(13)
C13 C14 1.4967(11)
C15 C16 1.5234(13)
C15 H15A 0.990(13)
C15 H15B 0.954(13)
C16 C17 1.5264(13)
C16 H16A 1.000(14)
C16 H16B 0.992(15)
C17 C18 1.5178(14)
C17 H17A 0.980(15)
C17 H17B 0.998(15)
C18 H18A 0.984(17)
C18 H18B 0.978(15)
C18 H18C 0.982(16)
C19 C20 1.5168(14)
C19 H19A 0.961(16)
C19 H19B 0.990(15)
C20 H20A 0.981(17)
C20 H20B 0.999(16)
C20 H20C 0.986(17)

loop_
_geom_torsion_atom_site_label_1
_geom_torsion_atom_site_label_2
_geom_torsion_atom_site_label_3
_geom_torsion_atom_site_label_4
_geom_torsion
C2 N1 C1 O1 175.34(8)
C19 N1 C1 O1 -3.02(14)
C2 N1 C1 C4 -10.69(10)
C19 N1 C1 C4 170.95(8)
C1 N1 C2 O2 -179.79(9)
C19 N1 C2 O2 -1.42(14)
C1 N1 C2 C3 -0.45(10)
C19 N1 C2 C3 177.93(8)
O2 C2 C3 C4 -169.53(9)
N1 C2 C3 C4 11.15(10)
O1 C1 C4 C5 -37.00(13)
N1 C1 C4 C5 149.34(8)
O1 C1 C4 C3 -169.48(9)
N1 C1 C4 C3 16.86(9)
C2 C3 C4 C5 -149.86(7)
C2 C3 C4 C1 -16.63(9)
C1 C4 C5 C6 129.93(8)
C3 C4 C5 C6 -103.73(9)
C1 C4 C5 C10 -52.00(12)
C3 C4 C5 C10 74.34(11)
C10 C5 C6 C7 -0.27(13)
C4 C5 C6 C7 177.96(8)
C5 C6 C7 C8 1.95(14)
C6 C7 C8 C9 -1.28(13)
C7 C8 C9 C10 -1.03(13)
C7 C8 C9 C14 178.83(8)
C6 C5 C10 C9 -2.00(12)
C4 C5 C10 C9 179.98(7)
C6 C5 C10 C11 176.59(7)
C4 C5 C10 C11 -1.43(13)
C8 C9 C10 C5 2.69(12)
C14 C9 C10 C5 -177.17(7)
C8 C9 C10 C11 -175.97(7)
C14 C9 C10 C11 4.18(11)
C5 C10 C11 O3 -1.97(12)
C9 C10 C11 O3 176.62(8)
C5 C10 C11 C12 -179.82(8)
C9 C10 C11 C12 -1.23(11)
O3 C11 C12 C13 -176.67(8)
C10 C11 C12 C13 1.16(12)
C15 N2 C13 C12 -1.22(14)
C15 N2 C13 C14 177.48(8)
C11 C12 C13 N2 174.72(8)
C11 C12 C13 C14 -3.90(12)
C8 C9 C14 O4 -6.63(12)
C10 C9 C14 O4 173.22(8)
C8 C9 C14 C13 173.31(7)
C10 C9 C14 C13 -6.83(11)
N2 C13 C14 O4 7.75(11)
C12 C13 C14 O4 -173.44(8)
N2 C13 C14 C9 -172.19(7)
C12 C13 C14 C9 6.61(11)
C13 N2 C15 C16 83.64(11)
N2 C15 C16 C17 173.40(7)
C15 C16 C17 C18 -64.87(11)
C2 N1 C19 C20 82.07(11)
C1 N1 C19 C20 -99.73(10)
